data_7043285
loop_
_publ_author_name
'Wei, Yongge'
'Xiao, Zicheng'
'Hu, Xunliang'
'Hu, Xiaokang'
'Huang, Bo'
'Cheng, Min'
'Wu, Pingfan'
'Lin, Xinjun'

_publ_section_title
;
 Syntheses and post-functionalization of tri-substituted
 polyalkoxohexavanadates containing tris(alkoxo) ligands
;
_journal_name_full 'Dalton Trans.'
_journal_paper_doi 10.1039/C7DT01543G
_journal_year 2017
_chemical_formula_sum 'C12 H30 N3 Na2 O22 V6'
_chemical_formula_weight 920.02
_space_group_crystal_system cubic
_space_group_IT_number 197
_space_group_name_Hall 'I 2 2 3'
_space_group_name_H-M_alt 'I 2 3'
_symmetry_space_group_name_Hall 'I 2 2 3'
_symmetry_space_group_name_H-M 'I 2 3'
_atom_sites_solution_hydrogens mixed
_audit_creation_method SHELXL-2014/7
_audit_update_record
;
2017-06-01 deposited with the CCDC.
2017-06-06 downloaded from the CCDC.
;
_cell_angle_alpha 90
_cell_angle_beta 90
_cell_angle_gamma 90
_cell_formula_units_Z 8
_cell_length_a 19.168(2)
_cell_length_b 19.168(2)
_cell_length_c 19.168(2)
_cell_measurement_reflns_used 3055
_cell_measurement_temperature 293(2)
_cell_measurement_theta_max 22.665
_cell_measurement_theta_min 2.603
_cell_volume 7042.6(13)
_computing_structure_refinement 'SHELXL-2014/7 (Sheldrick, 2014)'
_diffrn_ambient_temperature 293(2)
_diffrn_measured_fraction_theta_full 1.000
_diffrn_measured_fraction_theta_max 1.000
_diffrn_measurement_device_type 'Bruker P4'
_diffrn_measurement_method '\w scans'
_diffrn_radiation_type MoK\a
_diffrn_radiation_wavelength 0.71073
_diffrn_reflns_av_R_equivalents 0.1000
_diffrn_reflns_av_unetI/netI 0.0442
_diffrn_reflns_Laue_measured_fraction_full 1.000
_diffrn_reflns_Laue_measured_fraction_max 1.000
_diffrn_reflns_limit_h_max 23
_diffrn_reflns_limit_h_min -23
_diffrn_reflns_limit_k_max 23
_diffrn_reflns_limit_k_min -23
_diffrn_reflns_limit_l_max 23
_diffrn_reflns_limit_l_min -23
_diffrn_reflns_number 27422
_diffrn_reflns_point_group_measured_fraction_full 1.000
_diffrn_reflns_point_group_measured_fraction_max 1.000
_diffrn_reflns_theta_full 25.242
_diffrn_reflns_theta_max 26.272
_diffrn_reflns_theta_min 1.502
_exptl_absorpt_coefficient_mu 1.632
_exptl_absorpt_correction_T_max 0.7454
_exptl_absorpt_correction_T_min 0.5302
_exptl_absorpt_correction_type multi-scan
_exptl_absorpt_process_details
;
SADABS-2008/1 (Bruker,2008) was used for absorption correction.
wR2(int) was 0.1140 before and 0.0866 after correction.
The Ratio of minimum to maximum transmission is 0.7113.
The \l/2 correction factor is 0.0015.
;
_exptl_crystal_colour 'dark green'
_exptl_crystal_density_diffrn 1.735
_exptl_crystal_description block
_exptl_crystal_F_000 3672
_exptl_crystal_size_max 0.30
_exptl_crystal_size_mid 0.25
_exptl_crystal_size_min 0.25
_refine_diff_density_max 0.429
_refine_diff_density_min -0.322
_refine_diff_density_rms 0.077
_refine_ls_abs_structure_details
;
 Flack x determined using 837 quotients [(I+)-(I-)]/[(I+)+(I-)]
 (Parsons, Flack and Wagner, Acta Cryst. B69 (2013) 249-259).
;
_refine_ls_abs_structure_Flack 0.03(2)
_refine_ls_extinction_method none
_refine_ls_goodness_of_fit_ref 1.059
_refine_ls_hydrogen_treatment constr
_refine_ls_matrix_type full
_refine_ls_number_parameters 136
_refine_ls_number_reflns 2403
_refine_ls_number_restraints 4
_refine_ls_restrained_S_all 1.060
_refine_ls_R_factor_all 0.0543
_refine_ls_R_factor_gt 0.0381
_refine_ls_shift/su_max 0.000
_refine_ls_shift/su_mean 0.000
_refine_ls_structure_factor_coef Fsqd
_refine_ls_weighting_details 'w=1/[\s^2^(Fo^2^)+(0.0536P)^2^+10.2242P] where P=(Fo^2^+2Fc^2^)/3'
_refine_ls_weighting_scheme calc
_refine_ls_wR_factor_gt 0.0942
_refine_ls_wR_factor_ref 0.1044
_reflns_Friedel_coverage 0.832
_reflns_Friedel_fraction_full 1.000
_reflns_Friedel_fraction_max 1.000
_reflns_number_gt 1987
_reflns_number_total 2403
_reflns_threshold_expression 'I > 2\s(I)'
_cod_data_source_file c7dt01543g2.cif
_cod_data_source_block 03241_sq
_cod_original_cell_volume 7042(2)
_cod_database_code 7043285
_shelx_shelxl_version_number 2014/7
_shelx_space_group_comment
;
The symmetry employed for this shelxl refinement is uniquely defined
by the following loop, which should always be used as a source of
symmetry information in preference to the above space-group names.
They are only intended as comments.
;

loop_
_space_group_symop_operation_xyz
'x, y, z'
'-x, -y, z'
'-x, y, -z'
'x, -y, -z'
'z, x, y'
'z, -x, -y'
'-z, -x, y'
'-z, x, -y'
'y, z, x'
'-y, z, -x'
'y, -z, -x'
'-y, -z, x'
'x+1/2, y+1/2, z+1/2'
'-x+1/2, -y+1/2, z+1/2'
'-x+1/2, y+1/2, -z+1/2'
'x+1/2, -y+1/2, -z+1/2'
'z+1/2, x+1/2, y+1/2'
'z+1/2, -x+1/2, -y+1/2'
'-z+1/2, -x+1/2, y+1/2'
'-z+1/2, x+1/2, -y+1/2'
'y+1/2, z+1/2, x+1/2'
'-y+1/2, z+1/2, -x+1/2'
'y+1/2, -z+1/2, -x+1/2'
'-y+1/2, -z+1/2, x+1/2'

loop_
_atom_site_label
_atom_site_type_symbol
_atom_site_fract_x
_atom_site_fract_y
_atom_site_fract_z
_atom_site_U_iso_or_equiv
_atom_site_adp_type
_atom_site_occupancy
_atom_site_site_symmetry_order
_atom_site_calc_flag
_atom_site_refinement_flags_posn
_atom_site_refinement_flags_adp
_atom_site_refinement_flags_occupancy
V1 V 0.16234(6) 0.79169(6) 0.29392(6) 0.0283(3) Uani 1 1 d . . .
V2 V 0.31697(5) 0.77125(6) 0.36317(6) 0.0244(3) Uani 1 1 d . . .
O7 O 0.2685(2) 0.7315(2) 0.2685(2) 0.0252(16) Uani 1 3 d S T P
O6 O 0.2803(2) 0.6792(2) 0.3984(2) 0.0247(10) Uani 1 1 d . . .
O5 O 0.1472(2) 0.6984(2) 0.3402(2) 0.0274(10) Uani 1 1 d . . .
O4 O 0.2220(2) 0.8111(2) 0.3797(2) 0.0279(10) Uani 1 1 d . . .
O3 O 0.1383(2) 0.7495(2) 0.2121(3) 0.0330(11) Uani 1 1 d . . .
O2 O 0.3552(2) 0.7979(3) 0.4330(2) 0.0346(11) Uani 1 1 d . . .
O1 O 0.0926(2) 0.8284(3) 0.3194(3) 0.0425(13) Uani 1 1 d . . .
C2 C 0.2444(4) 0.6802(4) 0.4639(4) 0.0306(15) Uani 1 1 d . . .
H2A H 0.2752 0.6992 0.4994 0.037 Uiso 1 1 calc R U .
H2B H 0.2329 0.6328 0.4772 0.037 Uiso 1 1 calc R U .
C4 C 0.1934(4) 0.8011(4) 0.4477(3) 0.0340(16) Uani 1 1 d . . .
H4A H 0.1508 0.8281 0.4521 0.041 Uiso 1 1 calc R U .
H4B H 0.2262 0.8178 0.4824 0.041 Uiso 1 1 calc R U .
C5 C 0.1773(4) 0.7238(3) 0.4615(3) 0.0285(14) Uani 1 1 d . . .
N7 N 0.1451(3) 0.7211(4) 0.5326(3) 0.0417(15) Uani 1 1 d D . .
H7A H 0.0991 0.7160 0.5284 0.050 Uiso 1 1 d DR U .
H7B H 0.1626 0.6850 0.5558 0.050 Uiso 1 1 d DR U .
Na1 Na 0.39157(19) 0.60843(19) 0.39157(19) 0.0587(16) Uani 1 3 d S T P
C3 C 0.1236(4) 0.6956(4) 0.4104(3) 0.0313(15) Uani 1 1 d . . .
H3A H 0.1129 0.6476 0.4223 0.038 Uiso 1 1 calc R U .
H3B H 0.0809 0.7225 0.4146 0.038 Uiso 1 1 calc R U .
Na0A Na 0.3813(3) 0.3813(3) 0.3813(3) 0.126(4) Uani 1 3 d S T P
O0AA O 0.3212(4) 0.5075(4) 0.4271(4) 0.081(2) Uani 1 1 d D . .
H0AA H 0.3681 0.5141 0.4469 0.097 Uiso 1 1 d DR U .
H0AB H 0.2828 0.5147 0.3936 0.097 Uiso 1 1 d DR U .

loop_
_atom_site_aniso_label
_atom_site_aniso_U_11
_atom_site_aniso_U_22
_atom_site_aniso_U_33
_atom_site_aniso_U_23
_atom_site_aniso_U_13
_atom_site_aniso_U_12
V1 0.0234(5) 0.0291(6) 0.0323(6) -0.0008(5) -0.0008(5) 0.0024(5)
V2 0.0239(6) 0.0256(6) 0.0235(6) -0.0014(4) -0.0003(4) -0.0009(4)
O7 0.0252(16) 0.0252(16) 0.0252(16) -0.0016(19) 0.0016(19) -0.0016(19)
O6 0.028(2) 0.026(2) 0.020(2) 0.0036(17) -0.0005(18) -0.0013(19)
O5 0.024(2) 0.035(3) 0.023(2) -0.0058(19) 0.0021(18) -0.0031(19)
O4 0.031(2) 0.028(2) 0.025(2) -0.0028(18) 0.0025(19) -0.0001(19)
O3 0.027(2) 0.037(3) 0.035(3) 0.002(2) -0.005(2) 0.000(2)
O2 0.030(3) 0.042(3) 0.032(2) -0.007(2) -0.003(2) -0.002(2)
O1 0.026(3) 0.046(3) 0.055(3) -0.005(3) 0.001(2) 0.008(2)
C2 0.033(4) 0.033(4) 0.027(3) -0.002(3) 0.003(3) -0.004(3)
C4 0.037(4) 0.040(4) 0.025(3) -0.006(3) 0.003(3) 0.003(3)
C5 0.036(4) 0.029(3) 0.020(3) -0.002(3) 0.002(3) -0.001(3)
N7 0.040(4) 0.061(4) 0.024(3) -0.002(3) 0.009(3) -0.007(3)
Na1 0.0587(16) 0.0587(16) 0.0587(16) 0.0010(17) -0.0010(17) 0.0010(17)
C3 0.028(4) 0.036(4) 0.030(4) -0.002(3) 0.005(3) -0.005(3)
Na0A 0.126(4) 0.126(4) 0.126(4) -0.018(4) -0.018(4) -0.018(4)
O0AA 0.089(5) 0.079(5) 0.074(5) 0.010(4) -0.012(4) 0.017(4)

loop_
_atom_type_symbol
_atom_type_description
_atom_type_scat_dispersion_real
_atom_type_scat_dispersion_imag
_atom_type_scat_source
C C 0.0033 0.0016 'International Tables Vol C Tables 4.2.6.8 and 6.1.1.4'
H H 0.0000 0.0000 'International Tables Vol C Tables 4.2.6.8 and 6.1.1.4'
N N 0.0061 0.0033 'International Tables Vol C Tables 4.2.6.8 and 6.1.1.4'
Na Na 0.0362 0.0249 'International Tables Vol C Tables 4.2.6.8 and 6.1.1.4'
O O 0.0106 0.0060 'International Tables Vol C Tables 4.2.6.8 and 6.1.1.4'
V V 0.3005 0.5294 'International Tables Vol C Tables 4.2.6.8 and 6.1.1.4'

loop_
_geom_angle_atom_site_label_1
_geom_angle_atom_site_label_2
_geom_angle_atom_site_label_3
_geom_angle
_geom_angle_site_symmetry_1
_geom_angle_site_symmetry_3
O1 V1 O3 104.4(3) . .
O1 V1 O3 104.6(2) . 6_566
O3 V1 O3 93.7(3) . 6_566
O1 V1 O5 97.9(2) . .
O3 V1 O5 87.1(2) . .
O3 V1 O5 156.6(2) 6_566 .
O1 V1 O4 98.3(2) . .
O3 V1 O4 156.5(2) . .
O3 V1 O4 86.63(19) 6_566 .
O5 V1 O4 83.55(18) . .
O1 V1 O7 173.6(3) . .
O3 V1 O7 79.98(18) . .
O3 V1 O7 79.57(17) 6_566 .
O5 V1 O7 77.52(16) . .
O4 V1 O7 76.98(16) . .
O2 V2 O4 99.2(2) . .
O2 V2 O5 98.1(2) . 6_566
O4 V2 O5 89.86(18) . 6_566
O2 V2 O6 99.1(2) . .
O4 V2 O6 87.92(18) . .
O5 V2 O6 162.77(18) 6_566 .
O2 V2 O6 97.9(2) . 6_566
O4 V2 O6 162.79(18) . 6_566
O5 V2 O6 88.45(17) 6_566 6_566
O6 V2 O6 88.6(2) . 6_566
O2 V2 O7 177.5(3) . .
O4 V2 O7 82.97(18) . .
O5 V2 O7 82.91(19) 6_566 .
O6 V2 O7 79.86(17) . .
O6 V2 O7 79.82(17) 6_566 .
O2 V2 Na1 88.17(19) . .
O4 V2 Na1 133.85(13) . .
O5 V2 Na1 134.39(13) 6_566 .
O6 V2 Na1 45.98(13) . .
O6 V2 Na1 45.99(12) 6_566 .
O7 V2 Na1 89.53(18) . .
V2 O7 V2 94.9(2) . 12_665
V2 O7 V2 94.9(2) . 6_566
V2 O7 V2 94.9(2) 12_665 6_566
V2 O7 V1 171.0(3) . 12_665
V2 O7 V1 91.40(5) 12_665 12_665
V2 O7 V1 91.00(5) 6_566 12_665
V2 O7 V1 91.00(5) . 6_566
V2 O7 V1 171.0(3) 12_665 6_566
V2 O7 V1 91.40(5) 6_566 6_566
V1 O7 V1 82.0(2) 12_665 6_566
V2 O7 V1 91.40(5) . .
V2 O7 V1 91.00(5) 12_665 .
V2 O7 V1 171.0(3) 6_566 .
V1 O7 V1 82.0(2) 12_665 .
V1 O7 V1 82.0(2) 6_566 .
C2 O6 V2 116.7(4) . .
C2 O6 V2 116.7(4) . 12_665
V2 O6 V2 105.30(19) . 12_665
C2 O6 Na1 117.2(4) . .
V2 O6 Na1 99.07(18) . .
V2 O6 Na1 99.03(17) 12_665 .
C3 O5 V2 115.8(4) . 12_665
C3 O5 V1 119.8(4) . .
V2 O5 V1 108.20(19) 12_665 .
C4 O4 V2 116.4(4) . .
C4 O4 V1 119.8(4) . .
V2 O4 V1 108.2(2) . .
V1 O3 V1 117.4(3) . 12_665
O6 C2 C5 112.6(5) . .
O4 C4 C5 111.4(5) . .
N7 C5 C3 107.2(6) . .
N7 C5 C2 107.4(6) . .
C3 C5 C2 113.2(5) . .
N7 C5 C4 105.8(6) . .
C3 C5 C4 111.5(6) . .
C2 C5 C4 111.2(6) . .
O0AA Na1 O0AA 111.5(2) 6_566 12_665
O0AA Na1 O0AA 111.5(2) 6_566 .
O0AA Na1 O0AA 111.5(2) 12_665 .
O0AA Na1 O6 147.3(3) 6_566 12_665
O0AA Na1 O6 86.8(2) 12_665 12_665
O0AA Na1 O6 84.2(2) . 12_665
O0AA Na1 O6 86.8(2) 6_566 6_566
O0AA Na1 O6 84.2(2) 12_665 6_566
O0AA Na1 O6 147.3(3) . 6_566
O6 Na1 O6 67.7(2) 12_665 6_566
O0AA Na1 O6 84.2(2) 6_566 .
O0AA Na1 O6 147.3(3) 12_665 .
O0AA Na1 O6 86.8(2) . .
O6 Na1 O6 67.7(2) 12_665 .
O6 Na1 O6 67.7(2) 6_566 .
O0AA Na1 V2 119.2(2) 6_566 12_665
O0AA Na1 V2 121.7(2) 12_665 12_665
O0AA Na1 V2 75.16(19) . 12_665
O6 Na1 V2 34.94(11) 12_665 12_665
O6 Na1 V2 72.18(17) 6_566 12_665
O6 Na1 V2 34.98(12) . 12_665
O0AA Na1 V2 121.7(2) 6_566 6_566
O0AA Na1 V2 75.16(19) 12_665 6_566
O0AA Na1 V2 119.2(2) . 6_566
O6 Na1 V2 34.98(12) 12_665 6_566
O6 Na1 V2 34.94(11) 6_566 6_566
O6 Na1 V2 72.18(17) . 6_566
V2 Na1 V2 54.94(10) 12_665 6_566
O0AA Na1 V2 75.16(19) 6_566 .
O0AA Na1 V2 119.2(2) 12_665 .
O0AA Na1 V2 121.7(2) . .
O6 Na1 V2 72.18(17) 12_665 .
O6 Na1 V2 34.98(12) 6_566 .
O6 Na1 V2 34.94(11) . .
V2 Na1 V2 54.94(10) 12_665 .
V2 Na1 V2 54.94(10) 6_566 .
O5 C3 C5 112.4(5) . .
O0AA Na0A O0AA 102.1(3) . 9
O0AA Na0A O0AA 102.1(3) . 5
O0AA Na0A O0AA 102.1(3) 9 5
Na1 O0AA Na0A 111.4(3) . .

loop_
_geom_bond_atom_site_label_1
_geom_bond_atom_site_label_2
_geom_bond_distance
_geom_bond_site_symmetry_2
V1 O1 1.588(5) .
V1 O3 1.823(5) .
V1 O3 1.845(5) 6_566
V1 O5 2.016(5) .
V1 O4 2.038(5) .
V1 O7 2.390(5) .
V2 O2 1.609(5) .
V2 O4 1.999(5) .
V2 O5 2.009(4) 6_566
V2 O6 2.016(4) .
V2 O6 2.018(4) 6_566
V2 O7 2.176(4) .
V2 Na1 3.476(6) .
O7 V2 2.176(4) 12_665
O7 V2 2.176(4) 6_566
O7 V1 2.389(5) 12_665
O7 V1 2.389(5) 6_566
O6 C2 1.432(8) .
O6 V2 2.018(4) 12_665
O6 Na1 2.531(6) .
O5 C3 1.421(7) .
O5 V2 2.009(4) 12_665
O4 C4 1.427(7) .
O3 V1 1.845(5) 12_665
C2 C5 1.534(10) .
C4 C5 1.536(10) .
C5 N7 1.497(8) .
C5 C3 1.521(9) .
Na1 O0AA 2.454(8) 6_566
Na1 O0AA 2.454(8) 12_665
Na1 O0AA 2.454(8) .
Na1 O6 2.531(6) 12_665
Na1 O6 2.531(6) 6_566
Na1 V2 3.476(6) 12_665
Na1 V2 3.476(6) 6_566
Na0A O0AA 2.821(9) .
Na0A O0AA 2.821(9) 9
Na0A O0AA 2.821(9) 5
